data_1505168
loop_
_publ_author_name
'Al-Kaysi, Rabih O.'
'Dillon, Robert J.'
'Kaiser, J. Michael'
'Mueller, Leonard J.'
'Guirado, Gonzalo'
'Bardeen, Christopher J.'

_publ_section_title
;
 Photopolymerization of Organic Molecular Crystal Nanorods
;
_journal_issue 25
_journal_name_full Macromolecules
_journal_page_first 9040
_journal_paper_doi 10.1021/ma0717082
_journal_volume 40
_journal_year 2007
_chemical_formula_sum 'C31 H20 O4'
_chemical_formula_weight 456.47
_chemical_name_systematic
;

 ?

;
_space_group_IT_number 61
_symmetry_cell_setting orthorhombic
_symmetry_space_group_name_Hall '-P 2ac 2ab'
_symmetry_space_group_name_H-M 'P b c a'
_atom_sites_solution_hydrogens geom
_atom_sites_solution_primary direct
_atom_sites_solution_secondary difmap
_audit_creation_method SHELXL-97
_cell_angle_alpha 90.00
_cell_angle_beta 90.00
_cell_angle_gamma 90.00
_cell_formula_units_Z 8
_cell_length_a 13.8475(6)
_cell_length_b 16.2027(7)
_cell_length_c 19.3485(9)
_cell_measurement_reflns_used 8330
_cell_measurement_temperature 100(2)
_cell_measurement_theta_max 31.61
_cell_measurement_theta_min 2.57
_cell_volume 4341.2(3)
_computing_cell_refinement 'Bruker SMART'
_computing_data_collection 'Bruker SMART'
_computing_data_reduction 'Bruker SAINT'
_computing_molecular_graphics 'Bruker SHELXTL'
_computing_publication_material 'Bruker SHELXTL'
_computing_structure_refinement 'SHELXL-97 (Sheldrick, 1997)'
_computing_structure_solution 'SHELXS-97 (Sheldrick, 1990)'
_diffrn_ambient_temperature 100(2)
_diffrn_measured_fraction_theta_full 1.000
_diffrn_measured_fraction_theta_max 1.000
_diffrn_measurement_device_type 'CCD area detector'
_diffrn_measurement_method 'phi and omega scans'
_diffrn_radiation_monochromator graphite
_diffrn_radiation_source 'Normal-focus sealed tube'
_diffrn_radiation_type MoK\a
_diffrn_radiation_wavelength 0.71073
_diffrn_reflns_av_R_equivalents 0.0295
_diffrn_reflns_av_sigmaI/netI 0.0142
_diffrn_reflns_limit_h_max 19
_diffrn_reflns_limit_h_min -19
_diffrn_reflns_limit_k_max 23
_diffrn_reflns_limit_k_min -23
_diffrn_reflns_limit_l_max 27
_diffrn_reflns_limit_l_min -27
_diffrn_reflns_number 65685
_diffrn_reflns_theta_full 30.51
_diffrn_reflns_theta_max 30.51
_diffrn_reflns_theta_min 2.11
_exptl_absorpt_coefficient_mu 0.092
_exptl_absorpt_correction_T_max 0.9817
_exptl_absorpt_correction_T_min 0.9537
_exptl_absorpt_correction_type multi-scan
_exptl_absorpt_process_details 'Bruker SADABS'
_exptl_crystal_colour 'light yellow'
_exptl_crystal_density_diffrn 1.397
_exptl_crystal_density_meas 0
_exptl_crystal_density_method 'not measured'
_exptl_crystal_description 'prism frag'
_exptl_crystal_F_000 1904
_exptl_crystal_size_max 0.52
_exptl_crystal_size_mid 0.37
_exptl_crystal_size_min 0.20
_refine_diff_density_max 0.439
_refine_diff_density_min -0.223
_refine_diff_density_rms 0.050
_refine_ls_extinction_method none
_refine_ls_goodness_of_fit_ref 1.025
_refine_ls_hydrogen_treatment constr
_refine_ls_matrix_type full
_refine_ls_number_parameters 316
_refine_ls_number_reflns 6619
_refine_ls_number_restraints 0
_refine_ls_restrained_S_all 1.025
_refine_ls_R_factor_all 0.0491
_refine_ls_R_factor_gt 0.0412
_refine_ls_shift/su_max 0.001
_refine_ls_shift/su_mean 0.000
_refine_ls_structure_factor_coef Fsqd
_refine_ls_weighting_details 'calc w=1/[\s^2^(Fo^2^)+(0.0646P)^2^+1.6884P] where P=(Fo^2^+2Fc^2^)/3'
_refine_ls_weighting_scheme calc
_refine_ls_wR_factor_gt 0.1112
_refine_ls_wR_factor_ref 0.1192
_reflns_number_gt 5609
_reflns_number_total 6619
_reflns_threshold_expression >2sigma(I)
_cod_data_source_file ma0717082-file002.cif
_cod_data_source_block cb7_0m
_cod_depositor_comments
;
The following automatic conversions were performed:

'_symmetry_cell_setting' value 'Orthorhombic' changed to
'orthorhombic' according to
/home/saulius/struct/CIF-dictionaries/cif_core.dic dictionary named
'cif_core.dic' version 2.4.1 from 2010-06-29.

Automatic conversion script
Id: cif_fix_values 1715 2011-07-08 13:25:40Z adriana 
;
_cod_original_sg_symbol_H-M Pbca
_cod_database_code 1505168

loop_
_symmetry_equiv_pos_as_xyz
'x, y, z'
'-x+1/2, -y, z+1/2'
'-x, y+1/2, -z+1/2'
'x+1/2, -y+1/2, -z'
'-x, -y, -z'
'x-1/2, y, -z-1/2'
'x, -y-1/2, z-1/2'
'-x-1/2, y-1/2, z'

loop_
_atom_site_label
_atom_site_type_symbol
_atom_site_fract_x
_atom_site_fract_y
_atom_site_fract_z
_atom_site_U_iso_or_equiv
_atom_site_adp_type
_atom_site_occupancy
_atom_site_symmetry_multiplicity
_atom_site_calc_flag
_atom_site_refinement_flags
C1 C 0.90142(7) 0.97693(6) 0.55208(5) 0.01748(18) Uani 1 1 d .
H1 H 0.9010 1.0181 0.5171 0.021 Uiso 1 1 calc R
C2 C 0.96406(7) 0.98392(6) 0.60618(5) 0.02037(19) Uani 1 1 d .
H2 H 1.0063 1.0300 0.6085 0.024 Uiso 1 1 calc R
C3 C 0.96701(7) 0.92323(7) 0.65915(5) 0.02110(19) Uani 1 1 d .
H3 H 1.0103 0.9293 0.6969 0.025 Uiso 1 1 calc R
C4 C 0.90773(7) 0.85634(6) 0.65574(5) 0.01888(18) Uani 1 1 d .
H4 H 0.9109 0.8155 0.6909 0.023 Uiso 1 1 calc R
C4A C 0.84085(7) 0.84659(6) 0.60013(5) 0.01554(17) Uani 1 1 d .
C5 C 0.63776(7) 0.70711(6) 0.54767(6) 0.02094(19) Uani 1 1 d .
H5 H 0.6408 0.6662 0.5828 0.025 Uiso 1 1 calc R
C6 C 0.56694(8) 0.70332(6) 0.49895(6) 0.0242(2) Uani 1 1 d .
H6 H 0.5202 0.6604 0.5007 0.029 Uiso 1 1 calc R
C7 C 0.56269(8) 0.76317(7) 0.44560(6) 0.0244(2) Uani 1 1 d .
H7 H 0.5129 0.7600 0.4119 0.029 Uiso 1 1 calc R
C8 C 0.62887(7) 0.82512(6) 0.44185(5) 0.02068(19) Uani 1 1 d .
H8 H 0.6254 0.8639 0.4051 0.025 Uiso 1 1 calc R
C8A C 0.70356(7) 0.83248(6) 0.49247(5) 0.01628(17) Uani 1 1 d .
C9 C 0.76938(7) 0.89864(6) 0.49311(5) 0.01531(17) Uani 1 1 d .
C9A C 0.83637(6) 0.90862(6) 0.54721(5) 0.01473(17) Uani 1 1 d .
C10 C 0.77812(7) 0.77933(6) 0.59772(5) 0.01686(17) Uani 1 1 d .
H10 H 0.7835 0.7374 0.6318 0.020 Uiso 1 1 calc R
C10A C 0.70771(7) 0.77211(6) 0.54647(5) 0.01665(17) Uani 1 1 d .
C11 C 0.76850(7) 0.95676(6) 0.43331(5) 0.01771(18) Uani 1 1 d .
O1 O 0.78049(6) 0.93708(5) 0.37396(4) 0.02675(18) Uani 1 1 d .
O2 O 0.75198(5) 1.03593(4) 0.45343(4) 0.01965(15) Uani 1 1 d .
C12 C 0.75646(8) 1.09644(7) 0.40011(6) 0.0232(2) Uani 1 1 d .
H12A H 0.8087 1.0821 0.3673 0.028 Uiso 1 1 calc R
H12B H 0.7715 1.1510 0.4205 0.028 Uiso 1 1 calc R
C1' C 0.55435(8) 1.29002(7) 0.31599(5) 0.0223(2) Uani 1 1 d .
H1' H 0.6126 1.2872 0.3418 0.027 Uiso 1 1 calc R
C2' C 0.53325(9) 1.35968(7) 0.27954(6) 0.0261(2) Uani 1 1 d .
H2' H 0.5777 1.4044 0.2794 0.031 Uiso 1 1 calc R
C3' C 0.44553(9) 1.36627(7) 0.24174(6) 0.0277(2) Uani 1 1 d .
H3' H 0.4307 1.4160 0.2179 0.033 Uiso 1 1 calc R
C4' C 0.38266(8) 1.30180(7) 0.23950(5) 0.0233(2) Uani 1 1 d .
H4' H 0.3244 1.3068 0.2139 0.028 Uiso 1 1 calc R
C4B C 0.40311(7) 1.22660(6) 0.27520(5) 0.01813(18) Uani 1 1 d .
C5' C 0.29276(8) 1.01920(7) 0.30813(6) 0.0263(2) Uani 1 1 d .
H5' H 0.2384 1.0209 0.2782 0.032 Uiso 1 1 calc R
C6' C 0.30775(9) 0.95204(7) 0.34877(7) 0.0327(3) Uani 1 1 d .
H6' H 0.2634 0.9074 0.3473 0.039 Uiso 1 1 calc R
C7' C 0.38901(10) 0.94781(7) 0.39343(7) 0.0335(3) Uani 1 1 d .
H7' H 0.3976 0.9009 0.4223 0.040 Uiso 1 1 calc R
C8' C 0.45488(9) 1.01033(7) 0.39530(6) 0.0273(2) Uani 1 1 d .
H8' H 0.5096 1.0061 0.4247 0.033 Uiso 1 1 calc R
C8B C 0.44230(8) 1.08232(6) 0.35333(5) 0.02018(19) Uani 1 1 d .
C9' C 0.50697(7) 1.14894(6) 0.35381(5) 0.01903(18) Uani 1 1 d .
C9B C 0.48970(7) 1.22115(6) 0.31579(5) 0.01791(18) Uani 1 1 d .
C10' C 0.34059(7) 1.15921(6) 0.27257(5) 0.01935(18) Uani 1 1 d .
H10' H 0.2845 1.1623 0.2444 0.023 Uiso 1 1 calc R
C10B C 0.35824(7) 1.08738(6) 0.31014(5) 0.01981(19) Uani 1 1 d .
C11' C 0.59650(8) 1.14463(7) 0.39698(5) 0.0232(2) Uani 1 1 d .
O1' O 0.60800(8) 1.17614(7) 0.45213(5) 0.0438(3) Uani 1 1 d .
O2' O 0.66676(5) 1.10061(5) 0.36416(4) 0.02044(15) Uani 1 1 d .

loop_
_atom_site_aniso_label
_atom_site_aniso_U_11
_atom_site_aniso_U_22
_atom_site_aniso_U_33
_atom_site_aniso_U_23
_atom_site_aniso_U_13
_atom_site_aniso_U_12
C1 0.0156(4) 0.0177(4) 0.0191(4) -0.0004(3) -0.0003(3) -0.0001(3)
C2 0.0162(4) 0.0218(4) 0.0231(5) -0.0031(4) -0.0023(3) -0.0009(3)
C3 0.0179(4) 0.0263(5) 0.0191(4) -0.0034(4) -0.0049(3) 0.0031(4)
C4 0.0187(4) 0.0216(4) 0.0164(4) 0.0002(3) -0.0023(3) 0.0048(3)
C4A 0.0146(4) 0.0171(4) 0.0150(4) -0.0012(3) 0.0000(3) 0.0034(3)
C5 0.0208(4) 0.0158(4) 0.0262(5) -0.0019(3) 0.0028(4) -0.0005(3)
C6 0.0196(4) 0.0188(4) 0.0343(6) -0.0062(4) -0.0002(4) -0.0027(4)
C7 0.0202(4) 0.0232(5) 0.0300(5) -0.0069(4) -0.0061(4) -0.0003(4)
C8 0.0195(4) 0.0218(4) 0.0207(4) -0.0032(4) -0.0043(3) 0.0014(4)
C8A 0.0155(4) 0.0167(4) 0.0166(4) -0.0030(3) -0.0005(3) 0.0016(3)
C9 0.0154(4) 0.0159(4) 0.0146(4) -0.0005(3) -0.0002(3) 0.0016(3)
C9A 0.0136(4) 0.0160(4) 0.0146(4) -0.0016(3) 0.0006(3) 0.0020(3)
C10 0.0187(4) 0.0152(4) 0.0167(4) 0.0001(3) 0.0013(3) 0.0029(3)
C10A 0.0162(4) 0.0152(4) 0.0185(4) -0.0023(3) 0.0018(3) 0.0015(3)
C11 0.0145(4) 0.0209(4) 0.0176(4) 0.0010(3) -0.0011(3) 0.0008(3)
O1 0.0326(4) 0.0316(4) 0.0161(3) 0.0005(3) 0.0023(3) 0.0055(3)
O2 0.0229(3) 0.0173(3) 0.0187(3) 0.0038(3) -0.0021(3) 0.0005(3)
C12 0.0194(4) 0.0243(5) 0.0258(5) 0.0105(4) -0.0041(4) -0.0019(4)
C1' 0.0217(5) 0.0258(5) 0.0195(4) -0.0043(4) 0.0027(4) -0.0031(4)
C2' 0.0336(6) 0.0231(5) 0.0216(5) -0.0015(4) 0.0067(4) -0.0073(4)
C3' 0.0397(6) 0.0232(5) 0.0202(5) 0.0043(4) 0.0028(4) -0.0009(4)
C4' 0.0280(5) 0.0251(5) 0.0167(4) 0.0030(4) -0.0001(4) 0.0027(4)
C4B 0.0193(4) 0.0208(4) 0.0143(4) -0.0004(3) 0.0023(3) 0.0012(3)
C5' 0.0216(5) 0.0219(5) 0.0354(6) -0.0068(4) 0.0104(4) -0.0010(4)
C6' 0.0325(6) 0.0191(5) 0.0465(7) -0.0028(5) 0.0186(5) -0.0016(4)
C7' 0.0449(7) 0.0197(5) 0.0359(6) 0.0048(4) 0.0169(5) 0.0064(5)
C8' 0.0349(6) 0.0229(5) 0.0241(5) 0.0026(4) 0.0071(4) 0.0084(4)
C8B 0.0232(5) 0.0192(4) 0.0181(4) -0.0009(3) 0.0054(3) 0.0042(4)
C9' 0.0196(4) 0.0222(4) 0.0153(4) -0.0014(3) 0.0015(3) 0.0040(4)
C9B 0.0183(4) 0.0207(4) 0.0148(4) -0.0012(3) 0.0025(3) 0.0007(3)
C10' 0.0176(4) 0.0231(4) 0.0174(4) -0.0026(3) 0.0021(3) 0.0012(3)
C10B 0.0194(4) 0.0195(4) 0.0205(4) -0.0034(3) 0.0072(3) 0.0009(3)
C11' 0.0249(5) 0.0251(5) 0.0196(4) -0.0010(4) -0.0022(4) 0.0057(4)
O1' 0.0439(5) 0.0580(6) 0.0293(5) -0.0195(4) -0.0145(4) 0.0221(5)
O2' 0.0183(3) 0.0245(4) 0.0185(3) 0.0024(3) -0.0014(3) 0.0034(3)

loop_
_atom_type_symbol
_atom_type_description
_atom_type_scat_dispersion_real
_atom_type_scat_dispersion_imag
_atom_type_scat_source
C C 0.0033 0.0016 'International Tables Vol C Tables 4.2.6.8 and 6.1.1.4'
H H 0.0000 0.0000 'International Tables Vol C Tables 4.2.6.8 and 6.1.1.4'
O O 0.0106 0.0060 'International Tables Vol C Tables 4.2.6.8 and 6.1.1.4'

loop_
_geom_angle_atom_site_label_1
_geom_angle_atom_site_label_2
_geom_angle_atom_site_label_3
_geom_angle
C2 C1 C9A 121.02(9)
C1 C2 C3 120.95(9)
C4 C3 C2 119.92(9)
C3 C4 C4A 121.02(9)
C10 C4A C4 121.02(9)
C10 C4A C9A 119.76(8)
C4 C4A C9A 119.19(9)
C6 C5 C10A 120.63(10)
C5 C6 C7 120.21(10)
C8 C7 C6 121.03(10)
C7 C8 C8A 120.80(10)
C9 C8A C8 122.56(9)
C9 C8A C10A 119.20(8)
C8 C8A C10A 118.16(9)
C8A C9 C9A 121.39(8)
C8A C9 C11 117.96(8)
C9A C9 C11 120.62(8)
C9 C9A C1 123.57(8)
C9 C9A C4A 118.56(8)
C1 C9A C4A 117.86(8)
C4A C10 C10A 121.63(9)
C10 C10A C5 121.54(9)
C10 C10A C8A 119.28(9)
C5 C10A C8A 119.15(9)
O1 C11 O2 123.11(9)
O1 C11 C9 124.87(9)
O2 C11 C9 112.02(8)
C11 O2 C12 115.76(8)
O2 C12 O2' 110.37(8)
C2' C1' C9B 120.71(10)
C1' C2' C3' 120.77(10)
C4' C3' C2' 120.36(10)
C3' C4' C4B 120.83(10)
C10' C4B C4' 121.81(9)
C10' C4B C9B 119.36(9)
C4' C4B C9B 118.83(9)
C6' C5' C10B 120.42(12)
C5' C6' C7' 120.79(11)
C8' C7' C6' 120.67(11)
C7' C8' C8B 120.58(12)
C9' C8B C8' 123.06(10)
C9' C8B C10B 118.53(9)
C8' C8B C10B 118.39(10)
C9B C9' C8B 121.98(9)
C9B C9' C11' 118.22(9)
C8B C9' C11' 119.78(9)
C9' C9B C1' 122.86(9)
C9' C9B C4B 118.71(9)
C1' C9B C4B 118.42(9)
C10B C10' C4B 121.73(9)
C10' C10B C5' 121.32(10)
C10' C10B C8B 119.58(9)
C5' C10B C8B 119.08(10)
O1' C11' O2' 123.02(10)
O1' C11' C9' 126.13(10)
O2' C11' C9' 110.83(8)
C11' O2' C12 114.80(8)

loop_
_geom_bond_atom_site_label_1
_geom_bond_atom_site_label_2
_geom_bond_distance
C1 C2 1.3642(13)
C1 C9A 1.4301(13)
C2 C3 1.4208(15)
C3 C4 1.3612(15)
C4 C4A 1.4286(13)
C4A C10 1.3945(13)
C4A C9A 1.4361(13)
C5 C6 1.3617(15)
C5 C10A 1.4311(13)
C6 C7 1.4174(16)
C7 C8 1.3611(15)
C8 C8A 1.4295(13)
C8A C9 1.4071(13)
C8A C10A 1.4324(13)
C9 C9A 1.4080(13)
C9 C11 1.4918(13)
C10 C10A 1.3956(13)
C11 O1 1.2033(12)
C11 O2 1.3599(12)
O2 C12 1.4245(12)
C12 O2' 1.4253(12)
C1' C2' 1.3626(16)
C1' C9B 1.4306(14)
C2' C3' 1.4219(18)
C3' C4' 1.3606(16)
C4' C4B 1.4290(14)
C4B C10' 1.3944(14)
C4B C9B 1.4361(14)
C5' C6' 1.3584(18)
C5' C10B 1.4297(15)
C6' C7' 1.420(2)
C7' C8' 1.3637(18)
C8' C8B 1.4318(15)
C8B C9' 1.4026(15)
C8B C10B 1.4352(15)
C9' C9B 1.4026(14)
C9' C11' 1.4965(14)
C10' C10B 1.3938(14)
C11' O1' 1.1936(14)
C11' O2' 1.3633(13)

loop_
_geom_torsion_atom_site_label_1
_geom_torsion_atom_site_label_2
_geom_torsion_atom_site_label_3
_geom_torsion_atom_site_label_4
_geom_torsion
C9A C1 C2 C3 0.40(15)
C1 C2 C3 C4 0.98(15)
C2 C3 C4 C4A -1.12(15)
C3 C4 C4A C10 -178.07(9)
C3 C4 C4A C9A -0.08(14)
C10A C5 C6 C7 1.07(15)
C5 C6 C7 C8 0.14(16)
C6 C7 C8 C8A -1.20(16)
C7 C8 C8A C9 -175.66(9)
C7 C8 C8A C10A 1.02(14)
C8 C8A C9 C9A 173.89(9)
C10A C8A C9 C9A -2.75(13)
C8 C8A C9 C11 -8.12(14)
C10A C8A C9 C11 175.24(8)
C8A C9 C9A C1 -176.75(9)
C11 C9 C9A C1 5.31(14)
C8A C9 C9A C4A 4.03(13)
C11 C9 C9A C4A -173.91(8)
C2 C1 C9A C9 179.21(9)
C2 C1 C9A C4A -1.57(14)
C10 C4A C9A C9 -1.32(13)
C4 C4A C9A C9 -179.33(8)
C10 C4A C9A C1 179.41(8)
C4 C4A C9A C1 1.40(13)
C4 C4A C10 C10A 175.27(9)
C9A C4A C10 C10A -2.70(14)
C4A C10 C10A C5 -174.19(9)
C4A C10 C10A C8A 4.00(14)
C6 C5 C10A C10 176.98(10)
C6 C5 C10A C8A -1.21(14)
C9 C8A C10A C10 -1.27(13)
C8 C8A C10A C10 -178.06(9)
C9 C8A C10A C5 176.96(9)
C8 C8A C10A C5 0.17(13)
C8A C9 C11 O1 -57.55(14)
C9A C9 C11 O1 120.45(11)
C8A C9 C11 O2 122.20(9)
C9A C9 C11 O2 -59.79(11)
O1 C11 O2 C12 -4.35(14)
C9 C11 O2 C12 175.89(8)
C11 O2 C12 O2' 83.22(11)
C9B C1' C2' C3' 1.43(16)
C1' C2' C3' C4' -2.25(17)
C2' C3' C4' C4B 0.31(17)
C3' C4' C4B C10' -178.79(10)
C3' C4' C4B C9B 2.32(15)
C10B C5' C6' C7' -0.64(17)
C5' C6' C7' C8' -1.47(18)
C6' C7' C8' C8B 1.34(17)
C7' C8' C8B C9' 179.15(10)
C7' C8' C8B C10B 0.82(15)
C8' C8B C9' C9B -175.57(9)
C10B C8B C9' C9B 2.75(14)
C8' C8B C9' C11' 3.17(15)
C10B C8B C9' C11' -178.51(9)
C8B C9' C9B C1' 179.51(9)
C11' C9' C9B C1' 0.75(14)
C8B C9' C9B C4B -0.08(14)
C11' C9' C9B C4B -178.84(9)
C2' C1' C9B C9' -178.37(10)
C2' C1' C9B C4B 1.23(14)
C10' C4B C9B C9' -2.36(14)
C4' C4B C9B C9' 176.55(9)
C10' C4B C9B C1' 178.02(9)
C4' C4B C9B C1' -3.06(13)
C4' C4B C10' C10B -176.78(9)
C9B C4B C10' C10B 2.10(14)
C4B C10' C10B C5' 178.80(9)
C4B C10' C10B C8B 0.61(14)
C6' C5' C10B C10' -175.42(10)
C6' C5' C10B C8B 2.78(15)
C9' C8B C10B C10' -3.01(14)
C8' C8B C10B C10' 175.39(9)
C9' C8B C10B C5' 178.75(9)
C8' C8B C10B C5' -2.84(14)
C9B C9' C11' O1' 78.32(16)
C8B C9' C11' O1' -100.47(15)
C9B C9' C11' O2' -100.19(11)
C8B C9' C11' O2' 81.02(12)
O1' C11' O2' C12 -1.34(16)
C9' C11' O2' C12 177.23(8)
O2 C12 O2' C11' 79.55(11)

loop_
_cod_related_entry_id
_cod_related_entry_database
_cod_related_entry_code
1 ChemSpider 30651567
